data_4025654
loop_
_publ_author_name
'Dmytro S. Radchenko'
'Sergiy O. Pavlenko'
'Oleksandr O. Grygorenko'
'Dmitriy M. Volochnyuk'
'Svitlana V. Shishkina'
'Oleg V. Shishkin'
'Igor V. Komarov'

_publ_contact_author
;
  Shishkina S.V.
  Institute for Single Crystals
  60 Lenina ave.
  Kharkiv, 61072
  Ukraine
;
_publ_contact_author_email sveta@xray.isc.kharkov.com
_publ_contact_author_fax '380 57 341 02 73'
_publ_contact_author_phone '380 57 341 02 58'
_publ_section_title
;
 Cyclobutane-Derived Diamines: Synthesis and Molecular Structure
;
_journal_name_full 'Journal of Organic Chemistry'
_journal_page_first 5941
_journal_page_last 5952
_journal_paper_doi 10.1021/jo101271h
_journal_volume 75
_journal_year 2010
_chemical_formula_moiety 'C19 H26 N2 O4'
_chemical_formula_sum 'C19 H26 N2 O4'
_chemical_formula_weight 346.42
_chemical_name_systematic
; 
 ? 
;
_space_group_IT_number 2
_symmetry_cell_setting triclinic
_symmetry_space_group_name_Hall '-P 1'
_symmetry_space_group_name_H-M 'P -1'
_atom_sites_solution_hydrogens difmap
_atom_sites_solution_primary direct
_atom_sites_solution_secondary difmap
_audit_creation_method SHELXL-97
_cell_angle_alpha 74.860(6)
_cell_angle_beta 71.782(6)
_cell_angle_gamma 75.209(6)
_cell_formula_units_Z 2
_cell_length_a 8.1775(6)
_cell_length_b 11.2741(8)
_cell_length_c 11.5261(7)
_cell_measurement_reflns_used 2700
_cell_measurement_temperature 293(2)
_cell_measurement_theta_max 32.1
_cell_measurement_theta_min 3.0
_cell_volume 956.70(12)
_computing_cell_refinement
;
CrysAlis RED, Oxford Diffraction Ltd.,
Version 1.171.31.8 (release 12-01-2007 CrysAlis171 .NET)
(compiled Jan 12 2007,17:49:11)
;
_computing_data_collection
;
CrysAlis CCD, Oxford Diffraction Ltd.,
Version 1.171.31.8 (release 12-01-2007 CrysAlis171 .NET)
(compiled Jan 12 2007,17:49:11)
;
_computing_data_reduction
;
CrysAlis RED, Oxford Diffraction Ltd.,
Version 1.171.31.8 (release 12-01-2007 CrysAlis171 .NET)
(compiled Jan 12 2007,17:49:11)
;
_computing_molecular_graphics 'XP (Siemens, 1998)'
_computing_publication_material 'SHELXTL (Sheldrick, 1998)'
_computing_structure_refinement 'SHELXTL (Sheldrick, 1998)'
_computing_structure_solution 'SHELXTL (Sheldrick, 1998)'
_diffrn_ambient_temperature 293(2)
_diffrn_detector_area_resol_mean 16.1827
_diffrn_measured_fraction_theta_full 0.983
_diffrn_measured_fraction_theta_max 0.983
_diffrn_measurement_device_type Xcalibur"3
_diffrn_measurement_method \w-scans
_diffrn_radiation_monochromator graphite
_diffrn_radiation_source 'Enhance (Mo) X-ray Source'
_diffrn_radiation_type MoK\a
_diffrn_radiation_wavelength 0.71073
_diffrn_reflns_av_R_equivalents 0.0286
_diffrn_reflns_av_sigmaI/netI 0.0976
_diffrn_reflns_limit_h_max 11
_diffrn_reflns_limit_h_min -11
_diffrn_reflns_limit_k_max 15
_diffrn_reflns_limit_k_min -15
_diffrn_reflns_limit_l_max 15
_diffrn_reflns_limit_l_min -16
_diffrn_reflns_number 11020
_diffrn_reflns_theta_full 29.99
_diffrn_reflns_theta_max 29.99
_diffrn_reflns_theta_min 3.56
_diffrn_standards_interval_count 50
_diffrn_standards_number 2
_exptl_absorpt_coefficient_mu 0.084
_exptl_absorpt_correction_type none
_exptl_crystal_colour colourless
_exptl_crystal_density_diffrn 1.203
_exptl_crystal_density_method 'not measured'
_exptl_crystal_description plate
_exptl_crystal_F_000 372
_exptl_crystal_size_max 0.30
_exptl_crystal_size_mid 0.10
_exptl_crystal_size_min 0.05
_refine_diff_density_max 0.130
_refine_diff_density_min -0.101
_refine_diff_density_rms 0.024
_refine_ls_extinction_method none
_refine_ls_goodness_of_fit_ref 0.641
_refine_ls_hydrogen_treatment mixed
_refine_ls_matrix_type full
_refine_ls_number_parameters 233
_refine_ls_number_reflns 5485
_refine_ls_number_restraints 0
_refine_ls_restrained_S_all 0.641
_refine_ls_R_factor_all 0.1479
_refine_ls_R_factor_gt 0.0362
_refine_ls_shift/su_max 0.000
_refine_ls_shift/su_mean 0.000
_refine_ls_structure_factor_coef Fsqd
_refine_ls_weighting_details 'calc w=1/[\s^2^(Fo^2^)+(0.0381P)^2^+0.0000P] where P=(Fo^2^+2Fc^2^)/3'
_refine_ls_weighting_scheme calc
_refine_ls_wR_factor_gt 0.0668
_refine_ls_wR_factor_ref 0.0781
_reflns_number_gt 1739
_reflns_number_total 5485
_reflns_threshold_expression >2sigma(I)
_cod_data_source_file jo101271h_si_003.cif
_cod_data_source_block 36
_cod_original_cell_volume 956.71(11)
_cod_database_code 4025654

loop_
_symmetry_equiv_pos_as_xyz
'x, y, z'
'-x, -y, -z'

loop_
_atom_site_label
_atom_site_type_symbol
_atom_site_fract_x
_atom_site_fract_y
_atom_site_fract_z
_atom_site_U_iso_or_equiv
_atom_site_adp_type
_atom_site_occupancy
_atom_site_symmetry_multiplicity
_atom_site_calc_flag
_atom_site_refinement_flags
_atom_site_disorder_assembly
_atom_site_disorder_group
O1 O 1.53453(12) 0.36454(9) 0.33441(8) 0.0815(3) Uani 1 1 d . . .
O2 O 1.41215(10) 0.51947(8) 0.20017(8) 0.0701(3) Uani 1 1 d . . .
O3 O 0.67298(12) 0.01995(9) 0.69404(9) 0.0828(3) Uani 1 1 d . . .
O4 O 0.44014(11) 0.08255(9) 0.61197(7) 0.0723(3) Uani 1 1 d . . .
N1 N 1.26273(14) 0.37797(11) 0.32528(10) 0.0854(4) Uani 1 1 d . . .
N2 N 0.67037(14) 0.17181(11) 0.52185(9) 0.0592(3) Uani 1 1 d . . .
H2N H 0.6039(17) 0.2163(12) 0.4773(11) 0.075(5) Uiso 1 1 d . . .
C1 C 1.09459(16) 0.42364(13) 0.29596(13) 0.0719(4) Uani 1 1 d . . .
H1B H 1.0981 0.4203 0.2120 0.086 Uiso 1 1 calc R . .
H1A H 1.0365 0.5054 0.3150 0.086 Uiso 1 1 calc R . .
C2 C 1.02651(14) 0.31479(11) 0.39512(10) 0.0547(3) Uani 1 1 d . . .
C3 C 0.86079(15) 0.32839(13) 0.50259(11) 0.0668(4) Uani 1 1 d . . .
H3B H 0.8818 0.3343 0.5790 0.080 Uiso 1 1 calc R . .
H3A H 0.7665 0.3945 0.4811 0.080 Uiso 1 1 calc R . .
C4 C 0.84171(14) 0.19800(11) 0.50015(10) 0.0547(3) Uani 1 1 d . . .
H4 H 0.9053 0.1349 0.5551 0.066 Uiso 1 1 calc R . .
C5 C 0.95795(14) 0.21473(11) 0.36678(10) 0.0598(3) Uani 1 1 d . . .
H5B H 1.0465 0.1414 0.3486 0.072 Uiso 1 1 calc R . .
H5A H 0.8933 0.2462 0.3039 0.072 Uiso 1 1 calc R . .
C6 C 1.20712(15) 0.27676(13) 0.42396(12) 0.0693(4) Uani 1 1 d . . .
H6B H 1.2037 0.2863 0.5059 0.083 Uiso 1 1 calc R . .
H6A H 1.2703 0.1945 0.4087 0.083 Uiso 1 1 calc R . .
C7 C 1.41273(17) 0.41712(13) 0.29034(12) 0.0619(3) Uani 1 1 d . . .
C8 C 1.56205(15) 0.58535(12) 0.15272(13) 0.0680(4) Uani 1 1 d . . .
C9 C 1.5874(2) 0.62953(17) 0.25637(17) 0.1209(7) Uani 1 1 d . . .
H9C H 1.4781 0.6756 0.2978 0.181 Uiso 1 1 calc R . .
H9B H 1.6729 0.6827 0.2230 0.181 Uiso 1 1 calc R . .
H9A H 1.6274 0.5587 0.3148 0.181 Uiso 1 1 calc R . .
C10 C 1.5034(2) 0.69371(16) 0.05475(19) 0.1414(8) Uani 1 1 d . . .
H10C H 1.4065 0.7508 0.0948 0.212 Uiso 1 1 calc R . .
H10B H 1.4679 0.6621 -0.0015 0.212 Uiso 1 1 calc R . .
H10A H 1.5988 0.7365 0.0091 0.212 Uiso 1 1 calc R . .
C11 C 1.72360(17) 0.50377(14) 0.09157(13) 0.0892(5) Uani 1 1 d . . .
H11C H 1.8164 0.5507 0.0548 0.134 Uiso 1 1 calc R . .
H11B H 1.7006 0.4748 0.0280 0.134 Uiso 1 1 calc R . .
H11A H 1.7579 0.4333 0.1526 0.134 Uiso 1 1 calc R . .
C12 C 0.60243(17) 0.08612(12) 0.61631(12) 0.0574(3) Uani 1 1 d . . .
C13 C 0.34586(19) -0.00239(13) 0.71262(13) 0.0864(4) Uani 1 1 d . . .
H13B H 0.4287 -0.0739 0.7414 0.104 Uiso 1 1 calc R . .
H13A H 0.2692 -0.0327 0.6823 0.104 Uiso 1 1 calc R . .
C14 C 0.23954(17) 0.06036(12) 0.81870(12) 0.0601(3) Uani 1 1 d . . .
C15 C 0.09534(19) 0.15199(15) 0.80738(14) 0.0792(4) Uani 1 1 d . . .
H15 H 0.0626 0.1748 0.7331 0.095 Uiso 1 1 calc R . .
C16 C -0.00158(19) 0.21063(16) 0.9053(2) 0.0973(5) Uani 1 1 d . . .
H16 H -0.0976 0.2740 0.8960 0.117 Uiso 1 1 calc R . .
C17 C 0.0415(3) 0.1771(2) 1.01310(19) 0.1044(6) Uani 1 1 d . . .
H17 H -0.0253 0.2170 1.0787 0.125 Uiso 1 1 calc R . .
C18 C 0.1800(3) 0.08673(19) 1.02824(14) 0.0998(5) Uani 1 1 d . . .
H18 H 0.2075 0.0629 1.1045 0.120 Uiso 1 1 calc R . .
C19 C 0.28256(19) 0.02844(13) 0.92991(15) 0.0796(4) Uani 1 1 d . . .
H19 H 0.3808 -0.0325 0.9398 0.095 Uiso 1 1 calc R . .

loop_
_atom_site_aniso_label
_atom_site_aniso_U_11
_atom_site_aniso_U_22
_atom_site_aniso_U_33
_atom_site_aniso_U_23
_atom_site_aniso_U_13
_atom_site_aniso_U_12
O1 0.0567(6) 0.0930(7) 0.0925(7) 0.0140(5) -0.0283(5) -0.0326(5)
O2 0.0485(5) 0.0601(6) 0.0974(6) 0.0061(5) -0.0209(4) -0.0231(4)
O3 0.0726(6) 0.0750(6) 0.0799(6) 0.0113(5) -0.0131(5) -0.0140(5)
O4 0.0617(6) 0.0912(7) 0.0689(6) -0.0184(5) 0.0007(4) -0.0426(5)
N1 0.0544(7) 0.0898(9) 0.1044(9) 0.0312(7) -0.0316(6) -0.0388(6)
N2 0.0493(7) 0.0734(8) 0.0552(7) -0.0020(6) -0.0108(5) -0.0265(6)
C1 0.0481(7) 0.0721(9) 0.0905(9) 0.0029(7) -0.0195(6) -0.0206(7)
C2 0.0415(7) 0.0626(8) 0.0599(8) -0.0084(6) -0.0086(6) -0.0194(6)
C3 0.0584(8) 0.0794(10) 0.0691(9) -0.0263(7) -0.0058(6) -0.0260(7)
C4 0.0483(7) 0.0644(8) 0.0530(8) -0.0087(6) -0.0108(6) -0.0194(6)
C5 0.0495(7) 0.0678(9) 0.0592(8) -0.0160(6) -0.0037(6) -0.0155(7)
C6 0.0559(8) 0.0770(9) 0.0720(9) 0.0056(7) -0.0171(6) -0.0279(7)
C7 0.0485(8) 0.0635(9) 0.0712(9) -0.0052(7) -0.0107(7) -0.0211(7)
C8 0.0447(8) 0.0570(8) 0.0980(10) -0.0077(7) -0.0096(7) -0.0216(7)
C9 0.1092(13) 0.1310(15) 0.1394(16) -0.0691(13) 0.0181(11) -0.0716(12)
C10 0.0909(12) 0.0897(13) 0.222(2) 0.0641(13) -0.0630(13) -0.0498(10)
C11 0.0654(9) 0.0938(11) 0.0933(11) -0.0150(9) 0.0044(7) -0.0244(8)
C12 0.0574(9) 0.0572(8) 0.0560(8) -0.0225(7) 0.0014(7) -0.0169(7)
C13 0.0848(10) 0.0811(10) 0.0920(11) -0.0237(9) 0.0125(8) -0.0511(8)
C14 0.0589(8) 0.0603(8) 0.0607(9) -0.0028(7) -0.0041(7) -0.0343(7)
C15 0.0652(9) 0.0951(11) 0.0728(10) 0.0022(8) -0.0146(8) -0.0311(9)
C16 0.0601(10) 0.0984(12) 0.1127(14) -0.0163(12) 0.0050(10) -0.0188(9)
C17 0.1104(15) 0.1084(15) 0.0853(14) -0.0216(11) 0.0158(11) -0.0545(13)
C18 0.1443(17) 0.1098(14) 0.0580(11) 0.0028(10) -0.0205(11) -0.0734(13)
C19 0.0846(10) 0.0708(10) 0.0833(11) 0.0110(8) -0.0273(9) -0.0351(8)

loop_
_atom_type_symbol
_atom_type_description
_atom_type_scat_dispersion_real
_atom_type_scat_dispersion_imag
_atom_type_scat_source
C C 0.0033 0.0016 'International Tables Vol C Tables 4.2.6.8 and 6.1.1.4'
H H 0.0000 0.0000 'International Tables Vol C Tables 4.2.6.8 and 6.1.1.4'
N N 0.0061 0.0033 'International Tables Vol C Tables 4.2.6.8 and 6.1.1.4'
O O 0.0106 0.0060 'International Tables Vol C Tables 4.2.6.8 and 6.1.1.4'

loop_
_geom_angle_atom_site_label_1
_geom_angle_atom_site_label_2
_geom_angle_atom_site_label_3
_geom_angle
_geom_angle_site_symmetry_1
_geom_angle_site_symmetry_3
_geom_angle_publ_flag
C7 O2 C8 120.94(10) . . ?
C12 O4 C13 116.24(11) . . ?
C7 N1 C6 128.67(11) . . ?
C7 N1 C1 135.59(11) . . ?
C6 N1 C1 95.31(10) . . ?
C12 N2 C4 123.47(12) . . ?
N1 C1 C2 88.31(9) . . ?
C5 C2 C3 87.70(9) . . ?
C5 C2 C1 123.40(11) . . ?
C3 C2 C1 124.76(10) . . ?
C5 C2 C6 117.51(10) . . ?
C3 C2 C6 118.96(10) . . ?
C1 C2 C6 88.00(9) . . ?
C4 C3 C2 88.24(9) . . ?
N2 C4 C3 119.79(10) . . ?
N2 C4 C5 118.08(10) . . ?
C3 C4 C5 87.76(9) . . ?
C2 C5 C4 88.40(9) . . ?
N1 C6 C2 88.27(9) . . ?
O1 C7 N1 123.24(12) . . ?
O1 C7 O2 125.31(12) . . ?
N1 C7 O2 111.45(12) . . ?
O2 C8 C11 110.80(11) . . ?
O2 C8 C9 109.79(11) . . ?
C11 C8 C9 112.06(12) . . ?
O2 C8 C10 102.42(11) . . ?
C11 C8 C10 109.32(13) . . ?
C9 C8 C10 112.04(14) . . ?
O3 C12 N2 126.01(13) . . ?
O3 C12 O4 124.13(12) . . ?
N2 C12 O4 109.86(12) . . ?
O4 C13 C14 111.27(11) . . ?
C19 C14 C15 118.03(13) . . ?
C19 C14 C13 121.23(14) . . ?
C15 C14 C13 120.74(13) . . ?
C14 C15 C16 120.53(14) . . ?
C17 C16 C15 120.41(16) . . ?
C16 C17 C18 120.75(17) . . ?
C17 C18 C19 119.97(15) . . ?
C14 C19 C18 120.27(14) . . ?

loop_
_geom_bond_atom_site_label_1
_geom_bond_atom_site_label_2
_geom_bond_distance
_geom_bond_site_symmetry_2
_geom_bond_publ_flag
O1 C7 1.2079(14) . ?
O2 C7 1.3362(14) . ?
O2 C8 1.4787(14) . ?
O3 C12 1.2026(14) . ?
O4 C12 1.3547(15) . ?
O4 C13 1.4474(15) . ?
N1 C7 1.3177(15) . ?
N1 C6 1.4374(15) . ?
N1 C1 1.4519(15) . ?
N2 C12 1.3319(16) . ?
N2 C4 1.4375(14) . ?
C1 C2 1.5298(16) . ?
C2 C5 1.5243(17) . ?
C2 C3 1.5290(15) . ?
C2 C6 1.5444(15) . ?
C3 C4 1.5257(17) . ?
C4 C5 1.5260(14) . ?
C8 C11 1.4913(17) . ?
C8 C9 1.496(2) . ?
C8 C10 1.5221(19) . ?
C13 C14 1.4914(17) . ?
C14 C19 1.3685(17) . ?
C14 C15 1.3706(17) . ?
C15 C16 1.379(2) . ?
C16 C17 1.331(2) . ?
C17 C18 1.339(2) . ?
C18 C19 1.390(2) . ?

loop_
_geom_hbond_atom_site_label_D
_geom_hbond_atom_site_label_H
_geom_hbond_atom_site_label_A
_geom_hbond_distance_DH
_geom_hbond_distance_HA
_geom_hbond_distance_DA
_geom_hbond_angle_DHA
_geom_hbond_site_symmetry_A
N2 H2N O1 0.843(12) 2.119(13) 2.9049(16) 154.9(13) 1_455

loop_
_geom_torsion_atom_site_label_1
_geom_torsion_atom_site_label_2
_geom_torsion_atom_site_label_3
_geom_torsion_atom_site_label_4
_geom_torsion
_geom_torsion_site_symmetry_1
_geom_torsion_site_symmetry_2
_geom_torsion_site_symmetry_3
_geom_torsion_site_symmetry_4
_geom_torsion_publ_flag
C7 N1 C1 C2 -175.09(16) . . . . ?
C6 N1 C1 C2 -2.57(11) . . . . ?
N1 C1 C2 C5 -119.66(12) . . . . ?
N1 C1 C2 C3 126.82(13) . . . . ?
N1 C1 C2 C6 2.38(10) . . . . ?
C5 C2 C3 C4 21.03(9) . . . . ?
C1 C2 C3 C4 151.03(12) . . . . ?
C6 C2 C3 C4 -99.37(12) . . . . ?
C12 N2 C4 C3 -118.74(13) . . . . ?
C12 N2 C4 C5 136.53(12) . . . . ?
C2 C3 C4 N2 -142.37(11) . . . . ?
C2 C3 C4 C5 -21.01(9) . . . . ?
C3 C2 C5 C4 -21.03(9) . . . . ?
C1 C2 C5 C4 -152.10(10) . . . . ?
C6 C2 C5 C4 100.67(10) . . . . ?
N2 C4 C5 C2 143.94(11) . . . . ?
C3 C4 C5 C2 21.07(9) . . . . ?
C7 N1 C6 C2 175.85(14) . . . . ?
C1 N1 C6 C2 2.55(11) . . . . ?
C5 C2 C6 N1 124.66(11) . . . . ?
C3 C2 C6 N1 -131.66(12) . . . . ?
C1 C2 C6 N1 -2.41(10) . . . . ?
C6 N1 C7 O1 5.2(2) . . . . ?
C1 N1 C7 O1 175.68(15) . . . . ?
C6 N1 C7 O2 -175.72(13) . . . . ?
C1 N1 C7 O2 -5.3(2) . . . . ?
C8 O2 C7 O1 -5.45(19) . . . . ?
C8 O2 C7 N1 175.52(11) . . . . ?
C7 O2 C8 C11 64.03(15) . . . . ?
C7 O2 C8 C9 -60.28(15) . . . . ?
C7 O2 C8 C10 -179.47(13) . . . . ?
C4 N2 C12 O3 -0.5(2) . . . . ?
C4 N2 C12 O4 -179.76(10) . . . . ?
C13 O4 C12 O3 3.57(17) . . . . ?
C13 O4 C12 N2 -177.14(11) . . . . ?
C12 O4 C13 C14 89.78(14) . . . . ?
O4 C13 C14 C19 -110.86(14) . . . . ?
O4 C13 C14 C15 69.17(16) . . . . ?
C19 C14 C15 C16 0.67(19) . . . . ?
C13 C14 C15 C16 -179.36(13) . . . . ?
C14 C15 C16 C17 -1.4(2) . . . . ?
C15 C16 C17 C18 0.4(3) . . . . ?
C16 C17 C18 C19 1.3(3) . . . . ?
C15 C14 C19 C18 1.01(19) . . . . ?
C13 C14 C19 C18 -178.96(13) . . . . ?
C17 C18 C19 C14 -2.0(2) . . . . ?
